data_4020841
loop_
_publ_author_name
'M. Heiko Franz'
'Stefanie R\"oper'
'Rudolf Wartchow'
'H. M. R. Hoffmann'

_publ_section_title
;
The First and Second Cinchona Rearrangement.
  Two Fundamental Transformations of Alkaloid Chemistry
;
_journal_name_full 'Journal of Organic Chemistry'
_journal_page_first 2983
_journal_page_last 2991
_journal_paper_doi 10.1021/jo030363s
_journal_volume 69
_journal_year 2004
_chemical_absolute_configuration ad
_chemical_formula_moiety 'C20 H23 Cl N2 O'
_chemical_formula_sum 'C20 H23 Cl N2 O'
_chemical_formula_weight 342.85
_space_group_IT_number 4
_symmetry_cell_setting monoclinic
_symmetry_space_group_name_Hall 'P 2yb'
_symmetry_space_group_name_H-M 'P 1 21 1'
_cell_angle_alpha 90.00
_cell_angle_beta 94.74(3)
_cell_angle_gamma 90.00
_cell_formula_units_Z 2
_cell_length_a 8.271(2)
_cell_length_b 7.096(2)
_cell_length_c 15.278(3)
_cell_measurement_temperature 300(2)
_cell_volume 893.6(4)
_diffrn_ambient_temperature 300(2)
_exptl_crystal_density_diffrn 1.274
_cod_original_sg_symbol_Hall P_2yb
_cod_original_sg_symbol_H-M 'P 21'
_cod_database_code 4020841

loop_
_symmetry_equiv_pos_as_xyz
'x, y, z'
'-x, y+1/2, -z'

loop_
_atom_site_aniso_label
_atom_site_aniso_U_11
_atom_site_aniso_U_22
_atom_site_aniso_U_33
_atom_site_aniso_U_23
_atom_site_aniso_U_13
_atom_site_aniso_U_12
Cl1 0.0636(3) 0.0737(4) 0.0415(2) -0.0038(3) -0.0064(2) -0.0056(3)
N1 0.0595(11) 0.0760(15) 0.0370(8) -0.0067(9) -0.0083(8) 0.0234(11)
C2 0.0467(10) 0.0436(13) 0.0324(9) -0.0010(8) 0.0032(8) 0.0030(9)
C3 0.0449(10) 0.053(2) 0.0357(9) -0.0067(9) 0.0030(8) -0.0037(10)
C4 0.0602(14) 0.065(2) 0.0612(14) -0.0200(12) 0.0082(11) 0.0065(13)
C5 0.062(2) 0.096(2) 0.079(2) -0.028(2) 0.0031(14) 0.029(2)
C6 0.0475(14) 0.123(3) 0.091(2) -0.039(2) -0.0032(13) 0.002(2)
C7 0.0548(15) 0.097(2) 0.086(2) -0.039(2) -0.0197(14) 0.0067(15)
C8 0.110(2) 0.122(3) 0.058(2) 0.016(2) -0.0028(14) 0.070(2)
C9 0.126(3) 0.108(3) 0.092(2) 0.004(2) -0.001(2) 0.061(2)
C10 0.091(3) 0.169(5) 0.147(4) -0.044(4) 0.035(3) -0.042(3)
C11 0.129(4) 0.211(7) 0.184(5) 0.036(5) -0.015(3) -0.040(5)
O1' 0.0690(9) 0.1194(15) 0.0534(8) 0.0245(13) 0.0208(7) -0.0047(13)
N1' 0.0659(12) 0.0510(13) 0.0785(13) -0.0038(11) 0.0027(10) 0.0135(10)
C2' 0.0723(15) 0.043(2) 0.076(2) 0.0174(12) 0.0050(13) 0.0050(13)
C3' 0.0584(13) 0.0520(14) 0.0508(12) 0.0113(12) 0.0106(10) 0.0008(12)
C4' 0.0400(10) 0.0366(12) 0.0362(9) 0.0016(9) 0.0022(8) 0.0013(9)
C5' 0.0447(11) 0.0483(13) 0.0392(10) 0.0008(10) 0.0070(9) 0.0008(10)
C6' 0.0450(11) 0.078(2) 0.0384(11) 0.0023(12) 0.0019(10) -0.0059(12)
C7' 0.0439(13) 0.109(2) 0.0442(12) -0.0141(15) 0.0064(10) 0.0076(14)
C8' 0.0505(12) 0.083(2) 0.0571(13) -0.0247(13) 0.0003(10) 0.0209(12)
C9' 0.0447(11) 0.052(2) 0.0473(11) -0.0078(11) -0.0024(9) 0.0075(10)
C10' 0.0382(10) 0.0423(13) 0.0376(10) -0.0048(9) 0.0009(8) 0.0009(9)
C11' 0.102(2) 0.107(3) 0.075(2) 0.042(2) 0.024(2) -0.001(2)

loop_
_atom_site_label
_atom_site_type_symbol
_atom_site_fract_x
_atom_site_fract_y
_atom_site_fract_z
_atom_site_U_iso_or_equiv
_atom_site_thermal_displace_type
_atom_site_occupancy
_atom_site_calc_flag
_atom_site_refinement_flags
_atom_site_disorder_group
Cl1 Cl 0.39368(6) 0.10724(9) 0.05042(3) 0.0602(2) Uani 1 d . .
N1 N 0.6570(2) 0.1888(3) 0.28393(10) 0.0582(5) Uani 1 d . .
C2 C 0.5198(2) 0.1817(3) 0.21725(10) 0.0409(5) Uani 1 d . .
H1 H 0.4549(2) 0.0713(3) 0.23050(10) 0.049 Uiso 1 calc R .
C3 C 0.5721(2) 0.1540(3) 0.12449(11) 0.0445(6) Uani 1 d . .
H2 H 0.6207(2) 0.2720(3) 0.10615(11) 0.053 Uiso 1 calc R .
C4 C 0.6931(2) -0.0036(4) 0.11380(14) 0.0620(6) Uani 1 d . .
H3 H 0.7290(2) 0.0037(4) 0.05503(14) 0.074 Uiso 1 calc R .
H4 H 0.6376(2) -0.1231(4) 0.11859(14) 0.074 Uiso 1 calc R .
C5 C 0.8436(3) -0.0034(5) 0.1798(2) 0.0792(8) Uani 1 d . .
H5 H 0.9289(3) -0.0724(5) 0.1525(2) 0.095 Uiso 1 calc R .
C6 C 0.9104(3) 0.1923(5) 0.2027(2) 0.0875(10) Uani 1 d . .
H6 H 1.0087(3) 0.1710(5) 0.2418(2) 0.105 Uiso 1 calc R .
C7 C 0.7946(3) 0.3007(5) 0.2580(2) 0.0808(9) Uani 1 d . .
H7 H 0.8555(3) 0.3470(5) 0.3106(2) 0.097 Uiso 1 calc R .
H8 H 0.7529(3) 0.4092(5) 0.2247(2) 0.097 Uiso 1 calc R .
C8 C 0.7106(4) 0.0088(5) 0.3218(2) 0.0973(10) Uani 1 d . .
H9 H 0.6160(4) -0.0648(5) 0.3335(2) 0.117 Uiso 1 calc R .
H10 H 0.7722(4) 0.0320(5) 0.3776(2) 0.117 Uiso 1 calc R .
C9 C 0.8144(4) -0.1060(5) 0.2640(2) 0.1090(12) Uani 1 d . .
H11 H 0.9178(4) -0.1331(5) 0.2961(2) 0.131 Uiso 1 calc R .
H12 H 0.7609(4) -0.2250(5) 0.2497(2) 0.131 Uiso 1 calc R .
C10 C 0.9656(5) 0.2945(8) 0.1250(3) 0.134(2) Uani 1 d . .
H13 H 1.0302(5) 0.2192(8) 0.0922(3) 0.161 Uiso 1 calc R .
C11 C 0.9479(6) 0.4454(10) 0.0952(4) 0.176(2) Uani 1 d . .
H14 H 0.8855(6) 0.5336(10) 0.1222(4) 0.211 Uiso 1 calc R .
H15 H 0.9962(6) 0.4772(10) 0.0443(4) 0.211 Uiso 1 calc R .
O1' O 0.2271(2) 0.1163(4) 0.50644(9) 0.0798(5) Uani 1 d . .
N1' N 0.2276(2) 0.6816(3) 0.25898(14) 0.0653(5) Uani 1 d . .
C2' C 0.3123(3) 0.6639(3) 0.1908(2) 0.0638(7) Uani 1 d . .
H16 H 0.3106(3) 0.7635(3) 0.1512(2) 0.077 Uiso 1 calc R .
C3' C 0.4065(2) 0.5034(3) 0.17304(14) 0.0534(6) Uani 1 d . .
H17 H 0.4628(2) 0.5000(3) 0.12281(14) 0.064 Uiso 1 calc R .
C4' C 0.4147(2) 0.3544(3) 0.22943(12) 0.0377(4) Uani 1 d . .
C5' C 0.3232(2) 0.2238(3) 0.36929(11) 0.0438(5) Uani 1 d . .
H18 H 0.3845(2) 0.1153(3) 0.36371(11) 0.053 Uiso 1 calc R .
C6' C 0.2314(2) 0.2436(3) 0.44004(12) 0.0540(6) Uani 1 d . .
C7' C 0.1356(3) 0.4051(4) 0.44790(15) 0.0654(7) Uani 1 d . .
H19 H 0.0709(3) 0.4156(4) 0.49465(15) 0.078 Uiso 1 calc R .
C8' C 0.1364(2) 0.5447(4) 0.38853(14) 0.0638(8) Uani 1 d . .
H20 H 0.0730(2) 0.6511(4) 0.39526(14) 0.077 Uiso 1 calc R .
C9' C 0.2323(2) 0.5330(3) 0.31551(13) 0.0482(6) Uani 1 d . .
C10' C 0.3248(2) 0.3678(3) 0.30483(11) 0.0395(5) Uani 1 d . .
C11' C 0.3443(4) -0.0291(5) 0.5119(2) 0.0939(10) Uani 1 d . .
H21 H 0.3278(4) -0.1085(5) 0.5612(2) 0.141 Uiso 1 calc R .
H22 H 0.4509(4) 0.0251(5) 0.5192(2) 0.141 Uiso 1 calc R .
H23 H 0.3338(4) -0.1026(5) 0.4590(2) 0.141 Uiso 1 calc R .

loop_
_geom_bond_atom_site_label_1
_geom_bond_atom_site_label_2
_geom_bond_distance
_geom_bond_site_symmetry_2
_geom_bond_publ_flag
Cl1 C3 1.815(2) . ?
N1 C8 1.456(3) . ?
N1 C2 1.462(2) . ?
N1 C7 1.469(3) . ?
C2 C4' 1.523(3) . ?
C2 C3 1.528(2) . ?
C3 C4 1.519(3) . ?
C4 C5 1.536(3) . ?
C5 C9 1.514(4) . ?
C5 C6 1.524(4) . ?
C6 C10 1.494(6) . ?
C6 C7 1.535(4) . ?
C8 C9 1.518(4) . ?
C10 C11 1.168(6) . ?
O1' C6' 1.361(3) . ?
O1' C11' 1.413(3) . ?
N1' C2' 1.308(3) . ?
N1' C9' 1.361(3) . ?
C2' C3' 1.419(3) . ?
C3' C4' 1.362(3) . ?
C4' C10' 1.425(2) . ?
C5' C6' 1.378(3) . ?
C5' C10' 1.420(3) . ?
C6' C7' 1.404(3) . ?
C7' C8' 1.343(3) . ?
C8' C9' 1.424(3) . ?
C9' C10' 1.416(3) . ?

loop_
_cod_related_entry_id
_cod_related_entry_database
_cod_related_entry_code
1 ChemSpider 21183952
